data_7032985
loop_
_publ_author_name
'Wang, Yuan'
'Sun, Xiaopeng'
'Li, Suzhi'
'Ma, Pengtao'
'Wang, Jingping'
'Niu, Jingyang'

_publ_section_title
;
 Synthesis and magnetic properties of tartrate-bridging
 rare-earth-containing polytungstoarsenate aggregates from an adaptive
 precursor [As2W19O67(H2O)](14-).
;
_journal_issue 2
_journal_name_full 'Dalton transactions (Cambridge, England : 2003)'
_journal_page_first 733
_journal_page_last 738
_journal_paper_doi 10.1039/c4dt01703j
_journal_volume 44
_journal_year 2015
_chemical_formula_sum 'C16 H72 As2 Er4 K13 Li O118 W18'
_chemical_formula_weight 6795.89
_chemical_name_systematic
;
 ?
;
_space_group_IT_number 2
_symmetry_cell_setting triclinic
_symmetry_space_group_name_Hall '-P 1'
_symmetry_space_group_name_H-M 'P -1'
_atom_sites_solution_hydrogens geom
_atom_sites_solution_primary direct
_atom_sites_solution_secondary difmap
_audit_creation_method SHELXL-97
_cell_angle_alpha 105.2430(10)
_cell_angle_beta 101.4070(10)
_cell_angle_gamma 107.654(2)
_cell_formula_units_Z 1
_cell_length_a 11.9777(11)
_cell_length_b 15.1643(14)
_cell_length_c 19.7826(18)
_cell_measurement_reflns_used 7567
_cell_measurement_temperature 296(2)
_cell_measurement_theta_max 28.27
_cell_measurement_theta_min 2.24
_cell_volume 3149.4(5)
_computing_cell_refinement 'Bruker SAINT'
_computing_data_collection 'Bruker APEX2'
_computing_data_reduction 'Bruker SAINT'
_computing_molecular_graphics 'Bruker SHELXTL'
_computing_publication_material 'Bruker SHELXTL'
_computing_structure_refinement 'SHELXL-97 (Sheldrick, 1997)'
_computing_structure_solution 'SHELXS-97 (Sheldrick, 1990)'
_diffrn_ambient_temperature 296(2)
_diffrn_measured_fraction_theta_full 0.991
_diffrn_measured_fraction_theta_max 0.991
_diffrn_measurement_device_type 'Bruker APEX-II CCD'
_diffrn_measurement_method '\f and \w scans'
_diffrn_radiation_monochromator graphite
_diffrn_radiation_source 'fine-focus sealed tube'
_diffrn_radiation_type MoK\a
_diffrn_radiation_wavelength 0.71073
_diffrn_reflns_av_R_equivalents 0.0292
_diffrn_reflns_av_sigmaI/netI 0.0557
_diffrn_reflns_limit_h_max 14
_diffrn_reflns_limit_h_min -14
_diffrn_reflns_limit_k_max 18
_diffrn_reflns_limit_k_min -17
_diffrn_reflns_limit_l_max 19
_diffrn_reflns_limit_l_min -23
_diffrn_reflns_number 16204
_diffrn_reflns_theta_full 25.00
_diffrn_reflns_theta_max 25.00
_diffrn_reflns_theta_min 1.87
_diffrn_standards_number 0
_exptl_absorpt_coefficient_mu 20.059
_exptl_absorpt_correction_T_max 0.1080
_exptl_absorpt_correction_T_min 0.0818
_exptl_absorpt_correction_type multi-scan
_exptl_absorpt_process_details
;
 SADABS v.2.10 (Bruker, 2003) was used for
 absorption correction. Estimated minimum and maximum transmission: 0.3602
 and 0.7457. The Ratio of minimum to maximum transmission is 0.4830.
 The \l/2 correction factor is 0.0015.'
;
_exptl_crystal_colour pink
_exptl_crystal_density_diffrn 3.575
_exptl_crystal_density_method 'not measured'
_exptl_crystal_description block
_exptl_crystal_F_000 3021
_exptl_crystal_size_max 0.25
_exptl_crystal_size_mid 0.21
_exptl_crystal_size_min 0.20
_refine_diff_density_max 2.348
_refine_diff_density_min -2.634
_refine_diff_density_rms 0.368
_refine_ls_extinction_method none
_refine_ls_goodness_of_fit_ref 1.044
_refine_ls_hydrogen_treatment constr
_refine_ls_matrix_type full
_refine_ls_number_parameters 466
_refine_ls_number_reflns 10991
_refine_ls_number_restraints 0
_refine_ls_restrained_S_all 1.044
_refine_ls_R_factor_all 0.0491
_refine_ls_R_factor_gt 0.0401
_refine_ls_shift/su_max 0.001
_refine_ls_shift/su_mean 0.000
_refine_ls_structure_factor_coef Fsqd
_refine_ls_weighting_details 'calc w=1/[\s^2^(Fo^2^)+(0.0440P)^2^+44.4267P] where P=(Fo^2^+2Fc^2^)/3'
_refine_ls_weighting_scheme calc
_refine_ls_wR_factor_gt 0.0990
_refine_ls_wR_factor_ref 0.1040
_reflns_number_gt 9380
_reflns_number_total 10991
_reflns_threshold_expression >2sigma(I)
_cod_data_source_file c4dt01703j2.cif
_cod_data_source_block 2
_cod_depositor_comments
;
The following automatic conversions were performed:

'_symmetry_cell_setting' value 'Triclinic' changed to 'triclinic'
according to
/usr/data/users/saulius/crontab/automatic-downloads/rss-feeds/RSC/lib/dictionaries/cif_core.dic
dictionary named 'cif_core.dic' version 2.4.2 from
2011-04-26.

'_exptl_absorpt_correction_type' value 'Multi-scan'
changed to 'multi-scan' according to
/usr/data/users/saulius/crontab/automatic-downloads/rss-feeds/RSC/lib/dictionaries/cif_core.dic
dictionary named 'cif_core.dic' version 2.4.2 from 2011-04-26.

Automatic conversion script
Id: cif_fix_values 2827 2014-09-09 07:05:25Z andrius 

 Adding full bibliography for 7032984--7032989.cif.
;
_cod_original_sg_symbol_H-M P-1
_cod_database_code 7032985

loop_
_symmetry_equiv_pos_as_xyz
'x, y, z'
'-x, -y, -z'

loop_
_atom_site_label
_atom_site_type_symbol
_atom_site_fract_x
_atom_site_fract_y
_atom_site_fract_z
_atom_site_U_iso_or_equiv
_atom_site_adp_type
_atom_site_occupancy
_atom_site_symmetry_multiplicity
_atom_site_calc_flag
_atom_site_refinement_flags
W1 W 0.51471(4) -0.07033(4) 0.77021(3) 0.01403(12) Uani 1 1 d .
W2 W 0.78067(5) -0.10058(4) 0.80433(3) 0.01459(12) Uani 1 1 d .
W3 W 0.71047(4) 0.03985(4) 0.94259(3) 0.01315(12) Uani 1 1 d .
W4 W 1.06757(5) 0.10279(4) 0.83892(3) 0.01562(12) Uani 1 1 d .
W5 W 1.00580(4) 0.24767(4) 0.98072(3) 0.01279(12) Uani 1 1 d .
W6 W 1.07409(5) 0.32678(4) 0.84281(3) 0.01666(12) Uani 1 1 d .
W7 W 0.70856(4) 0.28052(4) 0.93675(3) 0.01188(12) Uani 1 1 d .
W8 W 0.78064(5) 0.36580(4) 0.80484(3) 0.01485(12) Uani 1 1 d .
W9 W 0.51417(4) 0.16962(4) 0.76136(2) 0.01164(11) Uani 1 1 d .
Er1 Er 0.50566(5) -0.03383(4) 0.58344(3) 0.01301(13) Uani 1 1 d .
Er2 Er 0.63006(5) 0.22494(4) 0.60760(3) 0.01707(14) Uani 1 1 d .
As1 As 0.78532(10) 0.12338(9) 0.78421(6) 0.0093(2) Uani 1 1 d .
K1 K 1.0000 0.0000 1.0000 0.0336(11) Uani 1 2 d S
K2 K 1.0000 0.5000 1.0000 0.0335(11) Uani 1 2 d S
K3 K 0.1226(4) 0.1730(3) 0.6629(2) 0.0515(10) Uani 1 1 d .
K4 K 0.4228(3) 0.1166(3) 0.9338(2) 0.0517(11) Uani 1 1 d .
K5 K 0.4439(4) 0.5487(3) 0.9308(2) 0.0565(12) Uani 1 1 d .
K6 K 0.2021(4) -0.0412(4) 0.7165(2) 0.0380(11) Uani 0.75 1 d P
K7 K 0.6826(5) 0.6192(4) 0.8298(3) 0.0422(12) Uani 0.75 1 d P
K8 K 0.9468(3) 0.3073(3) 0.66351(19) 0.0386(8) Uani 1 1 d .
O1 O 0.3668(9) -0.1516(7) 0.7464(5) 0.029(2) Uiso 1 1 d .
O2 O 0.6014(8) -0.1549(7) 0.7801(5) 0.0197(19) Uiso 1 1 d .
O3 O 0.5489(8) -0.0316(6) 0.8807(4) 0.0159(18) Uiso 1 1 d .
O4 O 0.5414(8) -0.0679(6) 0.6856(5) 0.0179(19) Uiso 1 1 d .
O5 O 0.4845(8) 0.0532(6) 0.7833(4) 0.0174(19) Uiso 1 1 d .
O6 O 0.7217(7) 0.0332(6) 0.8242(4) 0.0123(17) Uiso 1 1 d .
O7 O 0.8080(9) -0.2043(7) 0.8073(5) 0.025(2) Uiso 1 1 d .
O8 O 0.7641(8) -0.0622(6) 0.9109(5) 0.0178(19) Uiso 1 1 d .
O9 O 0.7795(8) -0.0996(7) 0.7165(5) 0.0192(19) Uiso 1 1 d .
O10 O 0.9435(8) -0.0013(6) 0.8505(5) 0.0178(19) Uiso 1 1 d .
O11 O 0.6913(9) 0.0304(7) 1.0245(5) 0.025(2) Uiso 1 1 d .
O12 O 0.8763(8) 0.1340(6) 0.9755(4) 0.0163(18) Uiso 1 1 d .
O13 O 0.6688(8) 0.1566(6) 0.9461(4) 0.0166(18) Uiso 1 1 d .
O14 O 1.1925(9) 0.0674(7) 0.8550(5) 0.027(2) Uiso 1 1 d .
O15 O 1.0110(9) 0.0617(7) 0.7434(5) 0.026(2) Uiso 1 1 d .
O16 O 1.0953(8) 0.1736(6) 0.9535(4) 0.0167(18) Uiso 1 1 d .
O17 O 1.1591(8) 0.2396(6) 0.8483(5) 0.0183(19) Uiso 1 1 d .
O18 O 0.9358(7) 0.1841(6) 0.8504(4) 0.0138(18) Uiso 1 1 d .
O19 O 1.0769(8) 0.3017(6) 1.0739(5) 0.0187(19) Uiso 1 1 d .
O20 O 1.0926(8) 0.3496(6) 0.9499(4) 0.0177(19) Uiso 1 1 d .
O21 O 0.8757(8) 0.3014(6) 0.9710(4) 0.0153(18) Uiso 1 1 d .
O22 O 1.1937(9) 0.4316(7) 0.8547(5) 0.024(2) Uiso 1 1 d .
O23 O 1.0054(8) 0.2710(7) 0.7439(5) 0.024(2) Uiso 1 1 d .
O24 O 0.9432(8) 0.3782(6) 0.8465(4) 0.0173(19) Uiso 1 1 d .
O25 O 0.6846(8) 0.3455(6) 1.0139(5) 0.0186(19) Uiso 1 1 d .
O26 O 0.7572(8) 0.3906(6) 0.8998(5) 0.0181(19) Uiso 1 1 d .
O27 O 0.5507(7) 0.2415(6) 0.8679(4) 0.0146(18) Uiso 1 1 d .
O28 O 0.7221(7) 0.2102(6) 0.8217(4) 0.0100(16) Uiso 1 1 d .
O29 O 0.8037(9) 0.4790(7) 0.7974(5) 0.029(2) Uiso 1 1 d .
O30 O 0.6061(8) 0.3024(7) 0.7601(5) 0.0197(19) Uiso 1 1 d .
O31 O 0.7894(8) 0.2885(7) 0.7131(5) 0.022(2) Uiso 1 1 d .
O32 O 0.3668(8) 0.1642(7) 0.7321(5) 0.024(2) Uiso 1 1 d .
O33 O 0.5490(7) 0.1198(6) 0.6777(4) 0.0126(17) Uiso 1 1 d .
O34 O 0.6938(8) 0.0943(7) 0.5904(5) 0.021(2) Uiso 1 1 d .
O35 O 0.8743(10) 0.1208(8) 0.5669(6) 0.040(3) Uiso 1 1 d .
O36 O 0.6752(8) -0.0862(7) 0.5892(5) 0.023(2) Uiso 1 1 d .
O37 O 0.5480(7) -0.0753(6) 0.4684(4) 0.0135(17) Uiso 1 1 d .
O38 O 0.5430(9) -0.2567(7) 0.4027(5) 0.027(2) Uiso 1 1 d .
O39 O 0.7461(10) -0.2078(8) 0.4363(6) 0.037(3) Uiso 1 1 d .
O40 O 0.6897(9) 0.3847(7) 0.6045(5) 0.030(2) Uiso 1 1 d .
O41 O 0.7577(13) 0.4713(11) 0.5359(7) 0.063(4) Uiso 1 1 d .
O42 O 0.8294(9) 0.2865(7) 0.5829(5) 0.026(2) Uiso 1 1 d .
O43 O 0.6058(8) 0.1944(7) 0.4833(5) 0.023(2) Uiso 1 1 d .
O44 O 0.6898(8) 0.0789(7) 0.4048(5) 0.024(2) Uiso 1 1 d .
O45 O 0.8553(11) 0.2009(9) 0.4126(6) 0.043(3) Uiso 1 1 d .
C1 C 0.7790(13) 0.0670(10) 0.5734(7) 0.023(3) Uiso 1 1 d .
C2 C 0.7454(12) -0.0437(10) 0.5478(7) 0.019(3) Uiso 1 1 d .
H2 H 0.8191 -0.0599 0.5508 0.023 Uiso 1 1 calc R
C3 C 0.6614(12) -0.0849(10) 0.4680(7) 0.018(3) Uiso 1 1 d .
H3 H 0.6997 -0.0453 0.4408 0.022 Uiso 1 1 calc R
C4 C 0.6522(12) -0.1908(10) 0.4337(7) 0.021(3) Uiso 1 1 d .
C5 C 0.7470(15) 0.4005(12) 0.5598(9) 0.036(4) Uiso 1 1 d .
C6 C 0.8022(13) 0.3248(11) 0.5284(8) 0.027(3) Uiso 1 1 d .
H6 H 0.8756 0.3559 0.5156 0.033 Uiso 1 1 calc R
C7 C 0.7026(13) 0.2421(11) 0.4614(8) 0.026(3) Uiso 1 1 d .
H7 H 0.6723 0.2717 0.4269 0.031 Uiso 1 1 calc R
C8 C 0.7553(13) 0.1701(11) 0.4225(8) 0.026(3) Uiso 1 1 d .
O1W O 0.6660(10) 0.5385(8) 0.9521(6) 0.039(3) Uiso 1 1 d .
O2W O 0.0512(10) 0.3330(8) 0.2198(6) 0.040(3) Uiso 1 1 d .
O3W O 0.0595(14) -0.0221(11) 0.5717(8) 0.070(4) Uiso 1 1 d .
O4W O 0.3382(14) 0.2339(11) 1.0444(8) 0.067(4) Uiso 1 1 d .
O5W O 0.5865(14) 0.6508(11) 1.0855(8) 0.068(4) Uiso 1 1 d .
O6W O 0.4153(14) 0.8088(12) 0.9140(8) 0.074(4) Uiso 1 1 d .
O7W O -0.0534(18) -0.1475(15) 0.6492(10) 0.106(6) Uiso 1 1 d .
O8W O 0.479(2) 0.4365(16) 0.7797(11) 0.079(6) Uiso 0.75 1 d P
O9W O 0.010(2) 0.4694(18) 0.7011(13) 0.096(7) Uiso 0.75 1 d P
O10W O 0.912(3) 0.711(3) 0.4847(18) 0.087(10) Uiso 0.50 1 d P
O11W O 0.232(3) 0.391(3) 0.7007(19) 0.095(11) Uiso 0.50 1 d P
O12W O 0.688(3) 0.566(2) 0.6872(15) 0.064(8) Uiso 0.50 1 d P
O13W O 0.134(3) -0.152(2) 0.8214(15) 0.064(8) Uiso 0.50 1 d P
O14W O 0.427(3) 0.636(2) 0.8248(15) 0.066(8) Uiso 0.50 1 d P
O15W O 0.880(3) 0.387(2) 0.1495(15) 0.066(8) Uiso 0.50 1 d P
O16W O 0.549(3) 0.704(2) 0.5831(16) 0.071(8) Uiso 0.50 1 d P
O17W O 0.802(4) 0.320(3) 0.259(2) 0.122 Uiso 0.50 1 d P
O18W O 0.847(4) 0.499(3) 0.420(2) 0.120(14) Uiso 0.50 1 d P
O19W O 0.016(4) 0.637(3) 0.624(2) 0.116(14) Uiso 0.50 1 d P
O20W O 0.407(4) 0.429(3) 0.619(2) 0.104(12) Uiso 0.50 1 d P

loop_
_atom_site_aniso_label
_atom_site_aniso_U_11
_atom_site_aniso_U_22
_atom_site_aniso_U_33
_atom_site_aniso_U_23
_atom_site_aniso_U_13
_atom_site_aniso_U_12
W1 0.0117(2) 0.0120(3) 0.0132(2) 0.0058(2) 0.0010(2) -0.0019(2)
W2 0.0165(3) 0.0102(3) 0.0143(2) 0.0044(2) 0.0019(2) 0.0030(2)
W3 0.0130(3) 0.0122(3) 0.0121(2) 0.0066(2) 0.0029(2) 0.0002(2)
W4 0.0135(3) 0.0139(3) 0.0177(3) 0.0037(2) 0.0053(2) 0.0040(2)
W5 0.0096(2) 0.0120(3) 0.0113(2) 0.0019(2) -0.00004(19) 0.0006(2)
W6 0.0109(2) 0.0145(3) 0.0218(3) 0.0073(2) 0.0054(2) -0.0002(2)
W7 0.0103(2) 0.0118(3) 0.0109(2) 0.0022(2) 0.00281(19) 0.0024(2)
W8 0.0132(3) 0.0108(3) 0.0187(3) 0.0074(2) 0.0034(2) 0.0009(2)
W9 0.0100(2) 0.0118(3) 0.0102(2) 0.0035(2) 0.00186(19) 0.0011(2)
Er1 0.0148(3) 0.0119(3) 0.0100(3) 0.0035(2) 0.0022(2) 0.0030(2)
Er2 0.0203(3) 0.0119(3) 0.0128(3) 0.0017(2) 0.0014(2) 0.0023(2)
As1 0.0089(6) 0.0073(6) 0.0092(5) 0.0031(5) 0.0019(5) 0.0002(5)
K1 0.024(2) 0.042(3) 0.034(3) 0.022(2) -0.002(2) 0.011(2)
K2 0.025(2) 0.015(2) 0.041(3) -0.005(2) -0.002(2) 0.0017(19)
K3 0.047(2) 0.057(3) 0.055(2) 0.017(2) 0.031(2) 0.018(2)
K4 0.0204(18) 0.075(3) 0.074(3) 0.058(3) 0.0181(19) 0.0074(19)
K5 0.030(2) 0.063(3) 0.067(3) 0.002(2) 0.011(2) 0.025(2)
K6 0.029(2) 0.040(3) 0.031(2) -0.006(2) 0.009(2) 0.010(2)
K7 0.044(3) 0.024(3) 0.041(3) 0.010(2) -0.004(2) 0.002(2)
K8 0.0307(19) 0.044(2) 0.0346(18) 0.0110(17) 0.0097(15) 0.0070(17)

loop_
_atom_type_symbol
_atom_type_description
_atom_type_scat_dispersion_real
_atom_type_scat_dispersion_imag
_atom_type_scat_source
C C 0.0033 0.0016 'International Tables Vol C Tables 4.2.6.8 and 6.1.1.4'
H H 0.0000 0.0000 'International Tables Vol C Tables 4.2.6.8 and 6.1.1.4'
O O 0.0106 0.0060 'International Tables Vol C Tables 4.2.6.8 and 6.1.1.4'
As As 0.0499 2.0058 'International Tables Vol C Tables 4.2.6.8 and 6.1.1.4'
Er Er -0.2586 4.9576 'International Tables Vol C Tables 4.2.6.8 and 6.1.1.4'
W W -0.8490 6.8722 'International Tables Vol C Tables 4.2.6.8 and 6.1.1.4'
K K 0.2009 0.2494 'International Tables Vol C Tables 4.2.6.8 and 6.1.1.4'

loop_
_geom_angle_atom_site_label_1
_geom_angle_atom_site_label_2
_geom_angle_atom_site_label_3
_geom_angle
_geom_angle_site_symmetry_1
_geom_angle_site_symmetry_3
O1 W1 O4 104.9(4) . .
O1 W1 O2 100.3(4) . .
O4 W1 O2 92.8(4) . .
O1 W1 O5 99.3(4) . .
O4 W1 O5 89.5(4) . .
O2 W1 O5 158.9(4) . .
O1 W1 O3 97.1(4) . .
O4 W1 O3 157.9(4) . .
O2 W1 O3 85.3(3) . .
O5 W1 O3 84.7(3) . .
O1 W1 O6 168.6(4) . .
O4 W1 O6 85.6(3) . .
O2 W1 O6 74.3(3) . .
O5 W1 O6 85.0(3) . .
O3 W1 O6 72.7(3) . .
O1 W1 K6 48.2(3) . .
O4 W1 K6 93.1(3) . .
O2 W1 K6 148.3(3) . .
O5 W1 K6 52.2(3) . .
O3 W1 K6 100.1(2) . .
O6 W1 K6 137.2(2) . .
O7 W2 O9 104.5(4) . .
O7 W2 O10 100.9(4) . .
O9 W2 O10 94.1(4) . .
O7 W2 O2 98.7(4) . .
O9 W2 O2 94.3(4) . .
O10 W2 O2 156.0(3) . .
O7 W2 O8 94.5(4) . .
O9 W2 O8 161.0(4) . .
O10 W2 O8 84.2(3) . .
O2 W2 O8 80.6(3) . .
O7 W2 O6 165.1(4) . .
O9 W2 O6 89.2(3) . .
O10 W2 O6 83.7(3) . .
O2 W2 O6 74.0(3) . .
O8 W2 O6 71.7(3) . .
O7 W2 K1 80.5(3) . .
O9 W2 K1 140.7(3) . .
O10 W2 K1 47.3(3) . .
O2 W2 K1 123.9(2) . .
O8 W2 K1 44.1(2) . .
O6 W2 K1 92.71(19) . .
O11 W3 O8 101.2(4) . .
O11 W3 O3 100.1(4) . .
O8 W3 O3 94.3(4) . .
O11 W3 O12 100.7(4) . .
O8 W3 O12 90.4(4) . .
O3 W3 O12 157.4(4) . .
O11 W3 O13 98.8(4) . .
O8 W3 O13 159.9(4) . .
O3 W3 O13 84.8(4) . .
O12 W3 O13 83.3(4) . .
O11 W3 O6 173.3(4) . .
O8 W3 O6 74.9(3) . .
O3 W3 O6 75.0(3) . .
O12 W3 O6 84.9(3) . .
O13 W3 O6 85.5(3) . .
O11 W3 K1 85.7(3) . .
O8 W3 K1 45.3(3) . .
O3 W3 K1 139.2(2) . .
O12 W3 K1 51.7(2) . .
O13 W3 K1 134.6(3) . .
O6 W3 K1 95.06(18) . .
O11 W3 K4 82.7(3) . .
O8 W3 K4 145.4(3) . .
O3 W3 K4 51.6(3) . .
O12 W3 K4 123.0(2) . .
O13 W3 K4 40.7(3) . .
O6 W3 K4 97.46(19) . .
K1 W3 K4 165.89(7) . .
O11 W3 K4 27.8(3) . 2_657
O8 W3 K4 83.0(3) . 2_657
O3 W3 K4 80.7(3) . 2_657
O12 W3 K4 121.9(3) . 2_657
O13 W3 K4 116.6(3) . 2_657
O6 W3 K4 145.5(2) . 2_657
K1 W3 K4 87.50(5) . 2_657
K4 W3 K4 85.88(8) . 2_657
O14 W4 O15 103.8(4) . .
O14 W4 O10 101.1(4) . .
O15 W4 O10 95.5(4) . .
O14 W4 O17 97.5(4) . .
O15 W4 O17 94.3(4) . .
O10 W4 O17 156.2(3) . .
O14 W4 O16 93.9(4) . .
O15 W4 O16 162.2(4) . .
O10 W4 O16 83.0(3) . .
O17 W4 O16 81.1(3) . .
O14 W4 O18 163.2(4) . .
O15 W4 O18 91.2(4) . .
O10 W4 O18 84.7(3) . .
O17 W4 O18 73.5(3) . .
O16 W4 O18 71.0(3) . .
O14 W4 K6 46.2(3) . 1_655
O15 W4 K6 57.7(3) . 1_655
O10 W4 K6 101.0(3) . 1_655
O17 W4 K6 102.5(3) . 1_655
O16 W4 K6 140.0(2) . 1_655
O18 W4 K6 148.6(2) . 1_655
O14 W4 K1 82.5(3) . .
O15 W4 K1 136.9(3) . .
O10 W4 K1 42.1(2) . .
O17 W4 K1 127.6(2) . .
O16 W4 K1 46.9(2) . .
O18 W4 K1 91.7(2) . .
K6 W4 K1 113.28(9) 1_655 .
O14 W4 K3 95.5(3) . 1_655
O15 W4 K3 37.5(3) . 1_655
O10 W4 K3 132.9(3) . 1_655
O17 W4 K3 58.8(2) . 1_655
O16 W4 K3 139.7(2) . 1_655
O18 W4 K3 91.9(2) . 1_655
K6 W4 K3 61.55(10) 1_655 1_655
K1 W4 K3 173.39(6) . 1_655
O19 W5 O16 101.3(4) . .
O19 W5 O12 101.5(4) . .
O16 W5 O12 91.0(4) . .
O19 W5 O20 99.2(4) . .
O16 W5 O20 92.7(4) . .
O12 W5 O20 157.8(4) . .
O19 W5 O21 100.0(4) . .
O16 W5 O21 158.6(3) . .
O12 W5 O21 83.1(4) . .
O20 W5 O21 85.6(4) . .
O19 W5 O18 171.8(4) . .
O16 W5 O18 74.5(3) . .
O12 W5 O18 85.8(3) . .
O20 W5 O18 74.2(3) . .
O21 W5 O18 84.5(3) . .
O19 W5 K2 82.6(3) . .
O16 W5 K2 140.0(3) . .
O12 W5 K2 127.6(2) . .
O20 W5 K2 47.8(2) . .
O21 W5 K2 45.4(3) . .
O18 W5 K2 96.0(2) . .
O19 W5 K1 87.8(3) . .
O16 W5 K1 49.0(3) . .
O12 W5 K1 47.7(2) . .
O20 W5 K1 141.5(2) . .
O21 W5 K1 130.7(3) . .
O18 W5 K1 94.4(2) . .
K2 W5 K1 168.158(14) . .
O22 W6 O23 104.1(4) . .
O22 W6 O17 100.1(4) . .
O23 W6 O17 94.0(4) . .
O22 W6 O24 100.3(4) . .
O23 W6 O24 88.4(4) . .
O17 W6 O24 158.2(4) . .
O22 W6 O20 96.8(4) . .
O23 W6 O20 158.7(4) . .
O17 W6 O20 85.9(3) . .
O24 W6 O20 84.1(3) . .
O22 W6 O18 167.7(4) . .
O23 W6 O18 86.8(4) . .
O17 W6 O18 73.0(3) . .
O24 W6 O18 85.5(3) . .
O20 W6 O18 72.8(3) . .
O22 W6 K8 90.5(3) . .
O23 W6 K8 21.1(3) . .
O17 W6 K8 112.6(3) . .
O24 W6 K8 74.8(2) . .
O20 W6 K8 158.7(2) . .
O18 W6 K8 101.6(2) . .
O22 W6 K2 84.8(3) . .
O23 W6 K2 133.7(3) . .
O17 W6 K2 129.7(2) . .
O24 W6 K2 45.5(2) . .
O20 W6 K2 44.0(2) . .
O18 W6 K2 91.85(19) . .
K8 W6 K2 117.46(6) . .
O22 W6 K3 93.1(3) . 1_655
O23 W6 K3 37.8(3) . 1_655
O17 W6 K3 60.1(3) . 1_655
O24 W6 K3 126.1(3) . 1_655
O20 W6 K3 145.8(2) . 1_655
O18 W6 K3 92.2(2) . 1_655
K8 W6 K3 52.95(9) . 1_655
K2 W6 K3 170.24(7) . 1_655
O25 W7 O13 100.7(4) . .
O25 W7 O21 101.9(4) . .
O13 W7 O21 88.8(4) . .
O25 W7 O27 99.2(4) . .
O13 W7 O27 91.7(4) . .
O21 W7 O27 158.4(3) . .
O25 W7 O26 96.2(4) . .
O13 W7 O26 163.1(3) . .
O21 W7 O26 88.4(4) . .
O27 W7 O26 84.9(4) . .
O25 W7 O28 168.5(3) . .
O13 W7 O28 88.0(3) . .
O21 W7 O28 85.6(3) . .
O27 W7 O28 72.9(3) . .
O26 W7 O28 75.2(3) . .
O25 W7 K4 77.7(3) . .
O13 W7 K4 50.6(3) . .
O21 W7 K4 137.4(3) . .
O27 W7 K4 52.4(3) . .
O26 W7 K4 134.2(3) . .
O28 W7 K4 102.7(2) . .
O25 W7 K2 82.9(3) . .
O13 W7 K2 133.4(3) . .
O21 W7 K2 45.9(3) . .
O27 W7 K2 133.9(3) . .
O26 W7 K2 49.4(2) . .
O28 W7 K2 96.6(2) . .
K4 W7 K2 160.53(8) . .
O29 W8 O24 101.5(4) . .
O29 W8 O26 99.5(4) . .
O24 W8 O26 89.8(4) . .
O29 W8 O30 100.2(4) . .
O24 W8 O30 158.1(4) . .
O26 W8 O30 89.9(4) . .
O29 W8 O31 104.0(4) . .
O24 W8 O31 86.9(4) . .
O26 W8 O31 156.4(4) . .
O30 W8 O31 84.8(4) . .
O29 W8 O28 171.1(4) . .
O24 W8 O28 85.2(3) . .
O26 W8 O28 74.4(3) . .
O30 W8 O28 73.6(3) . .
O31 W8 O28 82.1(3) . .
O29 W8 K8 90.8(3) . .
O24 W8 K8 66.3(3) . .
O26 W8 K8 155.5(3) . .
O30 W8 K8 110.3(3) . .
O31 W8 K8 26.9(3) . .
O28 W8 K8 97.44(19) . .
O29 W8 K2 87.2(3) . .
O24 W8 K2 48.4(2) . .
O26 W8 K2 46.6(3) . .
O30 W8 K2 136.4(3) . .
O31 W8 K2 135.3(3) . .
O28 W8 K2 92.92(18) . .
K8 W8 K2 112.48(5) . .
O32 W9 O33 104.8(4) . .
O32 W9 O5 100.4(4) . .
O33 W9 O5 93.8(4) . .
O32 W9 O27 98.2(4) . .
O33 W9 O27 156.3(3) . .
O5 W9 O27 87.7(3) . .
O32 W9 O30 99.6(4) . .
O33 W9 O30 86.7(4) . .
O5 W9 O30 159.2(4) . .
O27 W9 O30 83.8(4) . .
O32 W9 O28 167.1(4) . .
O33 W9 O28 85.8(3) . .
O5 W9 O28 86.1(3) . .
O27 W9 O28 70.7(3) . .
O30 W9 O28 73.2(3) . .
O32 W9 K6 49.2(3) . .
O33 W9 K6 96.9(3) . .
O5 W9 K6 52.1(3) . .
O27 W9 K6 102.6(3) . .
O30 W9 K6 148.5(3) . .
O28 W9 K6 138.1(2) . .
O32 W9 K4 85.1(3) . .
O33 W9 K4 145.5(3) . .
O5 W9 K4 51.7(3) . .
O27 W9 K4 41.6(3) . .
O30 W9 K4 124.9(3) . .
O28 W9 K4 90.3(2) . .
K6 W9 K4 64.33(9) . .
O4 Er1 O43 91.3(3) . 2_656
O4 Er1 O44 80.4(3) . 2_656
O43 Er1 O44 69.3(3) 2_656 2_656
O4 Er1 O37 144.2(3) . 2_656
O43 Er1 O37 113.9(3) 2_656 2_656
O44 Er1 O37 85.3(3) 2_656 2_656
O4 Er1 O36 72.9(3) . .
O43 Er1 O36 83.5(3) 2_656 .
O44 Er1 O36 141.2(3) 2_656 .
O37 Er1 O36 132.1(3) 2_656 .
O4 Er1 O37 137.3(3) . .
O43 Er1 O37 70.1(3) 2_656 .
O44 Er1 O37 123.8(3) 2_656 .
O37 Er1 O37 77.3(3) 2_656 .
O36 Er1 O37 67.1(3) . .
O4 Er1 O33 76.7(3) . .
O43 Er1 O33 153.9(3) 2_656 .
O44 Er1 O33 85.7(3) 2_656 .
O37 Er1 O33 69.6(3) 2_656 .
O36 Er1 O33 114.0(3) . .
O37 Er1 O33 133.4(3) . .
O4 Er1 O34 107.1(3) . .
O43 Er1 O34 137.8(3) 2_656 .
O44 Er1 O34 149.6(3) 2_656 .
O37 Er1 O34 71.5(3) 2_656 .
O36 Er1 O34 67.2(3) . .
O37 Er1 O34 70.7(3) . .
O33 Er1 O34 68.2(3) . .
O4 Er1 Er2 114.9(2) . .
O43 Er1 Er2 153.7(2) 2_656 .
O44 Er1 Er2 110.9(2) 2_656 .
O37 Er1 Er2 42.1(2) 2_656 .
O36 Er1 Er2 105.7(2) . .
O37 Er1 Er2 90.5(2) . .
O33 Er1 Er2 43.2(2) . .
O34 Er1 Er2 39.0(2) . .
O4 Er1 Er1 171.7(2) . 2_656
O43 Er1 Er1 92.1(2) 2_656 2_656
O44 Er1 Er1 108.0(2) 2_656 2_656
O37 Er1 Er1 39.18(19) 2_656 2_656
O36 Er1 Er1 99.9(2) . 2_656
O37 Er1 Er1 38.17(19) . 2_656
O33 Er1 Er1 102.98(19) . 2_656
O34 Er1 Er1 65.5(2) . 2_656
Er2 Er1 Er1 62.279(18) . 2_656
O4 Er1 Er2 124.5(2) . 2_656
O43 Er1 Er2 34.9(2) 2_656 2_656
O44 Er1 Er2 87.8(2) 2_656 2_656
O37 Er1 Er2 87.20(19) 2_656 2_656
O36 Er1 Er2 84.8(2) . 2_656
O37 Er1 Er2 39.1(2) . 2_656
O33 Er1 Er2 156.32(18) . 2_656
O34 Er1 Er2 109.7(2) . 2_656
Er2 Er1 Er2 120.026(17) . 2_656
Er1 Er1 Er2 57.748(18) 2_656 2_656
O38 Er2 O31 124.1(3) 2_656 .
O38 Er2 O34 140.6(3) 2_656 .
O31 Er2 O34 81.8(3) . .
O38 Er2 O43 91.1(3) 2_656 .
O31 Er2 O43 136.9(3) . .
O34 Er2 O43 84.7(3) . .
O38 Er2 O40 76.1(4) 2_656 .
O31 Er2 O40 85.9(3) . .
O34 Er2 O40 140.3(3) . .
O43 Er2 O40 79.0(3) . .
O38 Er2 O37 69.9(3) 2_656 2_656
O31 Er2 O37 142.1(3) . 2_656
O34 Er2 O37 72.1(3) . 2_656
O43 Er2 O37 68.3(3) . 2_656
O40 Er2 O37 131.4(3) . 2_656
O38 Er2 O42 138.1(3) 2_656 .
O31 Er2 O42 69.2(3) . .
O34 Er2 O42 75.6(3) . .
O43 Er2 O42 67.9(3) . .
O40 Er2 O42 64.8(3) . .
O37 Er2 O42 127.0(3) 2_656 .
O38 Er2 O33 86.2(3) 2_656 .
O31 Er2 O33 78.7(3) . .
O34 Er2 O33 69.1(3) . .
O43 Er2 O33 132.9(3) . .
O40 Er2 O33 144.3(3) . .
O37 Er2 O33 66.7(3) 2_656 .
O42 Er2 O33 134.9(3) . .
O38 Er2 K8 150.0(3) 2_656 .
O31 Er2 K8 40.5(2) . .
O34 Er2 K8 69.2(2) . .
O43 Er2 K8 96.5(2) . .
O40 Er2 K8 77.0(2) . .
O37 Er2 K8 139.62(19) 2_656 .
O42 Er2 K8 29.8(2) . .
O33 Er2 K8 108.77(19) . .
O38 Er2 Er1 99.6(3) 2_656 .
O31 Er2 Er1 103.0(2) . .
O34 Er2 Er1 41.9(2) . .
O43 Er2 Er1 93.3(2) . .
O40 Er2 Er1 170.9(2) . .
O37 Er2 Er1 39.95(19) 2_656 .
O42 Er2 Er1 116.7(2) . .
O33 Er2 Er1 41.50(18) . .
K8 Er2 Er1 108.82(7) . .
O38 Er2 Er1 90.9(2) 2_656 2_656
O31 Er2 Er1 144.3(2) . 2_656
O34 Er2 Er1 64.7(2) . 2_656
O43 Er2 Er1 33.8(2) . 2_656
O40 Er2 Er1 111.7(2) . 2_656
O37 Er2 Er1 38.13(19) 2_656 2_656
O42 Er2 Er1 90.0(2) . 2_656
O33 Er2 Er1 99.12(18) . 2_656
K8 Er2 Er1 111.32(6) . 2_656
Er1 Er2 Er1 59.974(17) . 2_656
O28 As1 O18 97.0(4) . .
O28 As1 O6 97.6(4) . .
O18 As1 O6 97.8(4) . .
O8 K1 O8 180.000(1) 2_757 .
O8 K1 O10 57.2(2) 2_757 2_757
O8 K1 O10 122.8(2) . 2_757
O8 K1 O10 122.8(2) 2_757 .
O8 K1 O10 57.2(2) . .
O10 K1 O10 180.000(2) 2_757 .
O8 K1 O12 56.2(2) 2_757 2_757
O8 K1 O12 123.8(2) . 2_757
O10 K1 O12 66.1(2) 2_757 2_757
O10 K1 O12 113.9(2) . 2_757
O8 K1 O12 123.8(2) 2_757 .
O8 K1 O12 56.2(2) . .
O10 K1 O12 113.9(2) 2_757 .
O10 K1 O12 66.1(2) . .
O12 K1 O12 180.0(3) 2_757 .
O8 K1 O16 94.4(2) 2_757 2_757
O8 K1 O16 85.6(2) . 2_757
O10 K1 O16 54.5(2) 2_757 2_757
O10 K1 O16 125.5(2) . 2_757
O12 K1 O16 53.3(2) 2_757 2_757
O12 K1 O16 126.7(2) . 2_757
O8 K1 O16 85.6(2) 2_757 .
O8 K1 O16 94.4(2) . .
O10 K1 O16 125.5(2) 2_757 .
O10 K1 O16 54.5(2) . .
O12 K1 O16 126.7(2) 2_757 .
O12 K1 O16 53.3(2) . .
O16 K1 O16 180.0(2) 2_757 .
O8 K1 W3 28.80(17) 2_757 2_757
O8 K1 W3 151.20(17) . 2_757
O10 K1 W3 67.66(16) 2_757 2_757
O10 K1 W3 112.34(16) . 2_757
O12 K1 W3 30.90(17) 2_757 2_757
O12 K1 W3 149.10(17) . 2_757
O16 K1 W3 80.69(16) 2_757 2_757
O16 K1 W3 99.31(16) . 2_757
O8 K1 W3 151.20(17) 2_757 .
O8 K1 W3 28.80(17) . .
O10 K1 W3 112.34(16) 2_757 .
O10 K1 W3 67.66(16) . .
O12 K1 W3 149.10(17) 2_757 .
O12 K1 W3 30.90(17) . .
O16 K1 W3 99.31(16) 2_757 .
O16 K1 W3 80.69(15) . .
W3 K1 W3 180.000(1) 2_757 .
O8 K1 W2 32.24(17) 2_757 2_757
O8 K1 W2 147.76(17) . 2_757
O10 K1 W2 29.24(18) 2_757 2_757
O10 K1 W2 150.76(18) . 2_757
O12 K1 W2 68.67(16) 2_757 2_757
O12 K1 W2 111.33(16) . 2_757
O16 K1 W2 80.55(16) 2_757 2_757
O16 K1 W2 99.45(16) . 2_757
W3 K1 W2 53.842(11) 2_757 2_757
W3 K1 W2 126.158(11) . 2_757
O8 K1 W2 147.76(17) 2_757 .
O8 K1 W2 32.24(17) . .
O10 K1 W2 150.76(18) 2_757 .
O10 K1 W2 29.24(18) . .
O12 K1 W2 111.33(16) 2_757 .
O12 K1 W2 68.67(16) . .
O16 K1 W2 99.45(16) 2_757 .
O16 K1 W2 80.55(16) . .
W3 K1 W2 126.158(11) 2_757 .
W3 K1 W2 53.842(11) . .
W2 K1 W2 180.0 2_757 .
O21 K2 O21 180.000(1) 2_767 .
O21 K2 O20 55.6(2) 2_767 2_767
O21 K2 O20 124.4(2) . 2_767
O21 K2 O20 124.4(2) 2_767 .
O21 K2 O20 55.6(2) . .
O20 K2 O20 180.000(4) 2_767 .
O21 K2 O26 56.9(2) 2_767 2_767
O21 K2 O26 123.1(2) . 2_767
O20 K2 O26 94.8(2) 2_767 2_767
O20 K2 O26 85.2(2) . 2_767
O21 K2 O26 123.1(2) 2_767 .
O21 K2 O26 56.9(2) . .
O20 K2 O26 85.2(2) 2_767 .
O20 K2 O26 94.8(2) . .
O26 K2 O26 180.0(3) 2_767 .
O21 K2 O24 66.7(2) 2_767 2_767
O21 K2 O24 113.3(2) . 2_767
O20 K2 O24 54.6(2) 2_767 2_767
O20 K2 O24 125.4(2) . 2_767
O26 K2 O24 55.1(2) 2_767 2_767
O26 K2 O24 124.9(2) . 2_767
O21 K2 O24 113.3(2) 2_767 .
O21 K2 O24 66.7(2) . .
O20 K2 O24 125.4(2) 2_767 .
O20 K2 O24 54.6(2) . .
O26 K2 O24 124.9(2) 2_767 .
O26 K2 O24 55.1(2) . .
O24 K2 O24 180.000(2) 2_767 .
O21 K2 W7 29.19(16) 2_767 2_767
O21 K2 W7 150.81(16) . 2_767
O20 K2 W7 81.18(18) 2_767 2_767
O20 K2 W7 98.82(18) . 2_767
O26 K2 W7 31.52(18) 2_767 2_767
O26 K2 W7 148.48(18) . 2_767
O24 K2 W7 67.62(18) 2_767 2_767
O24 K2 W7 112.38(18) . 2_767
O21 K2 W7 150.81(16) 2_767 .
O21 K2 W7 29.19(16) . .
O20 K2 W7 98.82(18) 2_767 .
O20 K2 W7 81.18(18) . .
O26 K2 W7 148.48(18) 2_767 .
O26 K2 W7 31.52(18) . .
O24 K2 W7 112.38(18) 2_767 .
O24 K2 W7 67.62(18) . .
W7 K2 W7 180.000(14) 2_767 .
O21 K2 W5 149.62(16) 2_767 .
O21 K2 W5 30.38(16) . .
O20 K2 W5 150.50(18) 2_767 .
O20 K2 W5 29.50(18) . .
O26 K2 W5 96.42(17) 2_767 .
O26 K2 W5 83.58(17) . .
O24 K2 W5 112.26(17) 2_767 .
O24 K2 W5 67.74(17) . .
W7 K2 W5 120.644(12) 2_767 .
W7 K2 W5 59.356(12) . .
O21 K2 W5 30.38(16) 2_767 2_767
O21 K2 W5 149.62(16) . 2_767
O20 K2 W5 29.50(18) 2_767 2_767
O20 K2 W5 150.50(18) . 2_767
O26 K2 W5 83.58(17) 2_767 2_767
O26 K2 W5 96.42(17) . 2_767
O24 K2 W5 67.74(17) 2_767 2_767
O24 K2 W5 112.26(17) . 2_767
W7 K2 W5 59.356(12) 2_767 2_767
W7 K2 W5 120.644(12) . 2_767
W5 K2 W5 180.000(15) . 2_767
O23 K3 O39 135.7(3) 1_455 2_656
O23 K3 O3W 134.7(4) 1_455 .
O39 K3 O3W 80.4(4) 2_656 .
O23 K3 O15 69.4(3) 1_455 1_455
O39 K3 O15 154.8(3) 2_656 1_455
O3W K3 O15 77.4(4) . 1_455
O23 K3 O35 72.5(3) 1_455 1_455
O39 K3 O35 98.5(3) 2_656 1_455
O3W K3 O35 76.2(4) . 1_455
O15 K3 O35 87.5(3) 1_455 1_455
O23 K3 O11W 67.2(7) 1_455 .
O39 K3 O11W 73.1(7) 2_656 .
O3W K3 O11W 153.0(8) . .
O15 K3 O11W 129.6(7) 1_455 .
O35 K3 O11W 102.5(7) 1_455 .
O23 K3 O32 122.5(3) 1_455 .
O39 K3 O32 77.2(3) 2_656 .
O3W K3 O32 86.2(4) . .
O15 K3 O32 89.7(3) 1_455 .
O35 K3 O32 162.4(3) 1_455 .
O11W K3 O32 92.7(7) . .
O23 K3 K8 34.5(2) 1_455 1_455
O39 K3 K8 106.6(3) 2_656 1_455
O3W K3 K8 127.0(3) . 1_455
O15 K3 K8 96.3(2) 1_455 1_455
O35 K3 K8 50.9(2) 1_455 1_455
O11W K3 K8 58.7(7) . 1_455
O32 K3 K8 146.7(2) . 1_455
O23 K3 W6 23.74(19) 1_455 1_455
O39 K3 W6 138.4(3) 2_656 1_455
O3W K3 W6 141.2(3) . 1_455
O15 K3 W6 64.3(2) 1_455 1_455
O35 K3 W6 95.6(2) 1_455 1_455
O11W K3 W6 65.6(7) . 1_455
O32 K3 W6 98.8(2) . 1_455
K8 K3 W6 55.89(8) 1_455 1_455
O23 K3 K6 119.0(2) 1_455 .
O39 K3 K6 103.9(2) 2_656 .
O3W K3 K6 52.1(3) . .
O15 K3 K6 52.5(2) 1_455 .
O35 K3 K6 117.5(3) 1_455 .
O11W K3 K6 139.7(7) . .
O32 K3 K6 49.0(2) . .
K8 K3 K6 148.77(15) 1_455 .
W6 K3 K6 103.78(12) 1_455 .
O23 K3 W4 63.1(2) 1_455 1_455
O39 K3 W4 154.8(3) 2_656 1_455
O3W K3 W4 95.0(3) . 1_455
O15 K3 W4 21.9(2) 1_455 1_455
O35 K3 W4 104.4(2) 1_455 1_455
O11W K3 W4 111.2(7) . 1_455
O32 K3 W4 77.8(2) . 1_455
K8 K3 W4 96.08(11) 1_455 1_455
W6 K3 W4 49.70(5) 1_455 1_455
K6 K3 W4 56.06(9) . 1_455
O14 K4 O11 79.8(3) 1_455 2_657
O14 K4 O13 151.5(3) 1_455 .
O11 K4 O13 116.9(3) 2_657 .
O14 K4 O27 100.8(3) 1_455 .
O11 K4 O27 168.1(3) 2_657 .
O13 K4 O27 58.0(2) . .
O14 K4 O6W 142.6(4) 1_455 2_667
O11 K4 O6W 81.9(4) 2_657 2_667
O13 K4 O6W 65.6(4) . 2_667
O27 K4 O6W 103.8(4) . 2_667
O14 K4 O4W 80.1(4) 1_455 .
O11 K4 O4W 83.3(4) 2_657 .
O13 K4 O4W 122.7(4) . .
O27 K4 O4W 108.6(4) . .
O6W K4 O4W 65.5(4) 2_667 .
O14 K4 O3 115.8(3) 1_455 .
O11 K4 O3 79.6(3) 2_657 .
O13 K4 O3 51.5(2) . .
O27 K4 O3 89.6(2) . .
O6W K4 O3 92.3(3) 2_667 .
O4W K4 O3 153.7(3) . .
O14 K4 O5 88.0(3) 1_455 .
O11 K4 O5 115.8(3) 2_657 .
O13 K4 O5 64.3(2) . .
O27 K4 O5 52.6(2) . .
O6W K4 O5 129.5(4) 2_667 .
O4W K4 O5 155.5(3) . .
O3 K4 O5 50.5(2) . .
O14 K4 W7 133.0(3) 1_455 .
O11 K4 W7 146.5(2) 2_657 .
O13 K4 W7 31.31(18) . .
O27 K4 W7 32.51(17) . .
O6W K4 W7 73.6(3) 2_667 .
O4W K4 W7 106.1(3) . .
O3 K4 W7 78.99(18) . .
O5 K4 W7 67.22(17) . .
O14 K4 W3 143.3(3) 1_455 .
O11 K4 W3 91.5(2) 2_657 .
O13 K4 W3 27.64(18) . .
O27 K4 W3 80.92(18) . .
O6W K4 W3 69.1(3) 2_667 .
O4W K4 W3 134.6(3) . .
O3 K4 W3 27.83(16) . .
O5 K4 W3 63.77(16) . .
W7 K4 W3 58.71(5) . .
O14 K4 W9 85.9(2) 1_455 .
O11 K4 W9 141.6(3) 2_657 .
O13 K4 W9 66.55(19) . .
O27 K4 W9 27.89(17) . .
O6W K4 W9 127.0(3) 2_667 .
O4W K4 W9 129.2(3) . .
O3 K4 W9 74.93(18) . .
O5 K4 W9 27.56(16) . .
W7 K4 W9 53.54(5) . .
W3 K4 W9 79.02(7) . .
O14 K4 W3 88.0(2) 1_455 2_657
O11 K4 W3 17.5(2) 2_657 2_657
O13 K4 W3 114.8(2) . 2_657
O27 K4 W3 170.6(2) . 2_657
O6W K4 W3 66.9(3) 2_667 2_657
O4W K4 W3 69.3(3) . 2_657
O3 K4 W3 89.63(18) . 2_657
O5 K4 W3 132.0(2) . 2_657
W7 K4 W3 138.34(11) . 2_657
W3 K4 W3 94.12(8) . 2_657
W9 K4 W3 158.86(14) . 2_657
O1W K5 O25 143.6(3) . 2_667
O1W K5 O14W 104.2(7) . .
O25 K5 O14W 84.2(6) 2_667 .
O1W K5 O22 141.0(3) . 1_455
O25 K5 O22 74.3(3) 2_667 1_455
O14W K5 O22 84.5(7) . 1_455
O1W K5 O5W 72.4(4) . 2_667
O25 K5 O5W 129.1(4) 2_667 2_667
O14W K5 O5W 129.4(7) . 2_667
O22 K5 O5W 73.0(4) 1_455 2_667
O1W K5 O5W 70.3(4) . .
O25 K5 O5W 76.0(3) 2_667 .
O14W K5 O5W 125.5(7) . .
O22 K5 O5W 134.6(4) 1_455 .
O5W K5 O5W 101.5(4) 2_667 .
O1W K5 O8W 68.5(4) . .
O25 K5 O8W 142.5(4) 2_667 .
O14W K5 O8W 64.4(7) . .
O22 K5 O8W 82.3(5) 1_455 .
O5W K5 O8W 67.9(5) 2_667 .
O5W K5 O8W 138.7(5) . .
O1W K5 O1W 104.6(3) . 2_667
O25 K5 O1W 71.2(3) 2_667 2_667
O14W K5 O1W 151.2(6) . 2_667
O22 K5 O1W 74.7(3) 1_455 2_667
O5W K5 O1W 63.2(4) 2_667 2_667
O5W K5 O1W 63.6(4) . 2_667
O8W K5 O1W 130.0(5) . 2_667
O1W K5 O4W 68.6(4) . 2_667
O25 K5 O4W 86.8(3) 2_667 2_667
O14W K5 O4W 59.6(7) . 2_667
O22 K5 O4W 141.1(4) 1_455 2_667
O5W K5 O4W 140.7(4) 2_667 2_667
O5W K5 O4W 68.9(4) . 2_667
O8W K5 O4W 93.8(5) . 2_667
O1W K5 O4W 131.1(3) 2_667 2_667
O1W K5 K5 59.6(3) . 2_667
O25 K5 K5 107.5(3) 2_667 2_667
O14W K5 K5 163.6(6) . 2_667
O22 K5 K5 109.4(3) 1_455 2_667
O5W K5 K5 51.5(3) 2_667 2_667
O5W K5 K5 50.0(3) . 2_667
O8W K5 K5 107.8(4) . 2_667
O1W K5 K5 45.0(2) 2_667 2_667
O4W K5 K5 108.6(3) 2_667 2_667
O1W K5 K7 50.9(3) . .
O25 K5 K7 128.1(3) 2_667 .
O14W K5 K7 53.4(6) . .
O22 K5 K7 122.1(2) 1_455 .
O5W K5 K7 102.3(3) 2_667 .
O5W K5 K7 103.2(3) . .
O8W K5 K7 46.4(4) . .
O1W K5 K7 155.4(2) 2_667 .
O4W K5 K7 48.2(3) 2_667 .
K5 K5 K7 110.45(16) 2_667 .
O1W K5 K4 96.6(3) . 2_667
O25 K5 K4 50.3(2) 2_667 2_667
O14W K5 K4 76.2(6) . 2_667
O22 K5 K4 122.3(2) 1_455 2_667
O5W K5 K4 153.5(3) 2_667 2_667
O5W K5 K4 52.1(3) . 2_667
O8W K5 K4 131.4(4) . 2_667
O1W K5 K4 98.1(2) 2_667 2_667
O4W K5 K4 39.7(2) 2_667 2_667
K5 K5 K4 102.08(16) 2_667 2_667
K7 K5 K4 87.61(13) . 2_667
O45 K6 O7W 66.6(5) 2_656 .
O45 K6 O14 159.3(4) 2_656 1_455
O7W K6 O14 97.9(5) . 1_455
O45 K6 O44 45.0(3) 2_656 2_656
O7W K6 O44 104.4(4) . 2_656
O14 K6 O44 155.4(3) 1_455 2_656
O45 K6 O1 72.1(3) 2_656 .
O7W K6 O1 119.3(5) . .
O14 K6 O1 107.0(3) 1_455 .
O44 K6 O1 70.9(3) 2_656 .
O45 K6 O32 120.0(3) 2_656 .
O7W K6 O32 131.5(5) . .
O14 K6 O32 80.4(3) 1_455 .
O44 K6 O32 77.0(3) 2_656 .
O1 K6 O32 107.2(3) . .
O45 K6 O13W 100.3(6) 2_656 .
O7W K6 O13W 77.9(7) . .
O14 K6 O13W 61.6(6) 1_455 .
O44 K6 O13W 133.2(6) 2_656 .
O1 K6 O13W 67.9(6) . .
O32 K6 O13W 136.3(6) . .
O45 K6 O5 108.1(3) 2_656 .
O7W K6 O5 173.7(5) . .
O14 K6 O5 86.4(3) 1_455 .
O44 K6 O5 72.2(3) 2_656 .
O1 K6 O5 54.8(3) . .
O32 K6 O5 53.6(2) . .
O13W K6 O5 100.4(6) . .
O45 K6 C8 22.7(4) 2_656 2_656
O7W K6 C8 88.1(5) . 2_656
O14 K6 C8 170.9(4) 1_455 2_656
O44 K6 C8 23.8(3) 2_656 2_656
O1 K6 C8 64.0(3) . 2_656
O32 K6 C8 100.8(4) . 2_656
O13W K6 C8 113.4(6) . 2_656
O5 K6 C8 87.1(3) . 2_656
O45 K6 O3W 65.3(4) 2_656 .
O7W K6 O3W 58.3(5) . .
O14 K6 O3W 119.4(3) 1_455 .
O44 K6 O3W 66.3(3) 2_656 .
O1 K6 O3W 133.6(3) . .
O32 K6 O3W 80.2(4) . .
O13W K6 O3W 136.1(6) . .
O5 K6 O3W 123.3(4) . .
C8 K6 O3W 69.6(4) 2_656 .
O45 K6 O15 121.0(3) 2_656 1_455
O7W K6 O15 59.3(4) . 1_455
O14 K6 O15 53.6(3) 1_455 1_455
O44 K6 O15 132.0(3) 2_656 1_455
O1 K6 O15 156.9(3) . 1_455
O32 K6 O15 83.4(3) . 1_455
O13W K6 O15 90.1(5) . 1_455
O5 K6 O15 126.9(3) . 1_455
C8 K6 O15 135.5(3) 2_656 1_455
O3W K6 O15 67.5(3) . 1_455
O45 K6 W4 144.2(3) 2_656 1_455
O7W K6 W4 77.7(4) . 1_455
O14 K6 W4 26.10(19) 1_455 1_455
O44 K6 W4 153.5(3) 2_656 1_455
O1 K6 W4 131.8(2) . 1_455
O32 K6 W4 82.04(19) . 1_455
O13W K6 W4 73.3(5) . 1_455
O5 K6 W4 107.71(19) . 1_455
C8 K6 W4 162.8(3) 2_656 1_455
O3W K6 W4 94.4(3) . 1_455
O15 K6 W4 27.50(17) 1_455 1_455
O12W K7 O19 109.7(7) . 2_767
O12W K7 O7 73.2(7) . 1_565
O19 K7 O7 73.3(3) 2_767 1_565
O12W K7 O8W 84.7(8) . .
O19 K7 O8W 135.8(5) 2_767 .
O7 K7 O8W 149.1(5) 1_565 .
O12W K7 O29 67.2(6) . .
O19 K7 O29 69.9(3) 2_767 .
O7 K7 O29 110.5(3) 1_565 .
O8W K7 O29 78.9(5) . .
O12W K7 O4W 147.9(7) . 2_667
O19 K7 O4W 78.9(3) 2_767 2_667
O7 K7 O4W 80.4(4) 1_565 2_667
O8W K7 O4W 111.2(6) . 2_667
O29 K7 O4W 141.4(4) . 2_667
O12W K7 O1W 141.3(7) . .
O19 K7 O1W 74.5(3) 2_767 .
O7 K7 O1W 139.9(3) 1_565 .
O8W K7 O1W 69.6(5) . .
O29 K7 O1W 79.5(3) . .
O4W K7 O1W 70.5(4) 2_667 .
O12W K7 O14W 106.2(8) . .
O19 K7 O14W 139.6(6) 2_767 .
O7 K7 O14W 100.7(6) 1_565 .
O8W K7 O14W 64.7(7) . .
O29 K7 O14W 143.6(6) . .
O4W K7 O14W 60.8(6) 2_667 .
O1W K7 O14W 88.8(6) . .
O12W K7 K5 136.2(7) . .
O19 K7 K5 111.1(2) 2_767 .
O7 K7 K5 134.1(3) 1_565 .
O8W K7 K5 54.8(4) . .
O29 K7 K5 113.7(3) . .
O4W K7 K5 57.4(3) 2_667 .
O1W K7 K5 43.7(2) . .
O14W K7 K5 45.2(5) . .
O42 K8 O23 150.8(5) . .
O42 K8 O9W 95.4(7) . 1_655
O23 K8 O9W 108.1(7) . 1_655
O42 K8 O31 82.7(4) . .
O23 K8 O31 78.5(4) . .
O9W K8 O31 94.3(7) 1_655 .
O42 K8 O35 69.3(4) . .
O23 K8 O35 92.1(4) . .
O9W K8 O35 157.2(7) 1_655 .
O31 K8 O35 100.1(4) . .
O42 K8 C6 16.3(4) . .
O23 K8 C6 167.0(5) . .
O9W K8 C6 82.1(7) 1_655 .
O31 K8 C6 93.0(4) . .
O35 K8 C6 79.6(4) . .
O42 K8 O11W 130.7(7) . 1_655
O23 K8 O11W 74.6(7) . 1_655
O9W K8 O11W 72.3(9) 1_655 1_655
O31 K8 O11W 144.0(7) . 1_655
O35 K8 O11W 104.3(7) . 1_655
C6 K8 O11W 117.0(7) . 1_655
O42 K8 K3 121.9(3) . 1_655
O23 K8 K3 55.8(3) . 1_655
O9W K8 K3 126.9(6) 1_655 1_655
O31 K8 K3 124.3(3) . 1_655
O35 K8 K3 56.8(2) . 1_655
C6 K8 K3 124.7(3) . 1_655
O11W K8 K3 54.9(7) 1_655 1_655
O42 K8 C1 67.8(4) . .
O23 K8 C1 86.9(4) . .
O9W K8 C1 162.6(7) 1_655 .
O31 K8 C1 79.7(3) . .
O35 K8 C1 20.4(3) . .
C6 K8 C1 81.9(4) . .
O11W K8 C1 121.6(7) 1_655 .
K3 K8 C1 68.7(2) 1_655 .
O42 K8 O34 59.5(4) . .
O23 K8 O34 91.6(4) . .
O9W K8 O34 144.2(7) 1_655 .
O31 K8 O34 59.8(3) . .
O35 K8 O34 41.1(3) . .
C6 K8 O34 75.6(3) . .
O11W K8 O34 143.2(7) 1_655 .
K3 K8 O34 88.92(18) 1_655 .
C1 K8 O34 21.9(3) . .
O42 K8 Er2 43.5(3) . .
O23 K8 Er2 111.5(3) . .
O9W K8 Er2 105.0(6) 1_655 .
O31 K8 Er2 40.6(2) . .
O35 K8 Er2 76.0(2) . .
C6 K8 Er2 56.9(3) . .
O11W K8 Er2 173.9(7) 1_655 .
K3 K8 Er2 128.11(14) 1_655 .
C1 K8 Er2 60.1(2) . .
O34 K8 Er2 39.20(15) . .
O42 K8 W6 157.6(4) . .
O23 K8 W6 20.2(3) . .
O9W K8 W6 88.4(6) 1_655 .
O31 K8 W6 75.0(2) . .
O35 K8 W6 112.3(3) . .
C6 K8 W6 164.2(3) . .
O11W K8 W6 71.5(7) 1_655 .
K3 K8 W6 71.15(10) 1_655 .
C1 K8 W6 105.5(3) . .
O34 K8 W6 106.02(18) . .
Er2 K8 W6 114.24(10) . .
W1 O1 K6 106.9(4) . .
W1 O2 W2 118.6(5) . .
W3 O3 W1 119.6(4) . .
W3 O3 K4 100.6(3) . .
W1 O3 K4 109.2(3) . .
W1 O4 Er1 151.9(5) . .
W9 O5 W1 146.9(5) . .
W9 O5 K6 99.3(3) . .
W1 O5 K6 97.5(3) . .
W9 O5 K4 100.7(3) . .
W1 O5 K4 109.4(3) . .
K6 O5 K4 83.5(2) . .
As1 O6 W2 116.6(4) . .
As1 O6 W1 117.9(4) . .
W2 O6 W1 91.2(3) . .
As1 O6 W3 134.7(4) . .
W2 O6 W3 94.2(3) . .
W1 O6 W3 92.0(3) . .
W2 O7 K7 136.1(5) . 1_545
W3 O8 W2 119.0(4) . .
W3 O8 K1 105.9(4) . .
W2 O8 K1 103.7(3) . .
W4 O10 W2 144.2(5) . .
W4 O10 K1 111.6(4) . .
W2 O10 K1 103.5(3) . .
W3 O11 K4 134.7(5) . 2_657
W5 O12 W3 155.7(5) . .
W5 O12 K1 103.7(3) . .
W3 O12 K1 97.4(3) . .
W7 O13 W3 148.8(5) . .
W7 O13 K4 98.1(3) . .
W3 O13 K4 111.6(4) . .
W4 O14 K4 146.9(5) . 1_655
W4 O14 K6 107.7(4) . 1_655
K4 O14 K6 98.8(3) 1_655 1_655
W4 O15 K3 120.6(5) . 1_655
W4 O15 K6 94.8(4) . 1_655
K3 O15 K6 82.5(3) 1_655 1_655
W5 O16 W4 119.5(4) . .
W5 O16 K1 103.6(3) . .
W4 O16 K1 101.5(3) . .
W6 O17 W4 119.7(4) . .
As1 O18 W4 115.9(4) . .
As1 O18 W6 119.0(4) . .
W4 O18 W6 92.5(3) . .
As1 O18 W5 133.2(4) . .
W4 O18 W5 95.0(3) . .
W6 O18 W5 92.0(3) . .
W5 O19 K7 137.4(4) . 2_767
W5 O20 W6 120.7(4) . .
W5 O20 K2 102.7(3) . .
W6 O20 K2 106.8(3) . .
W7 O21 W5 149.4(5) . .
W7 O21 K2 105.0(3) . .
W5 O21 K2 104.3(3) . .
W6 O22 K5 144.8(5) . 1_655
W6 O23 K8 138.7(5) . .
W6 O23 K3 118.4(4) . 1_655
K8 O23 K3 89.8(4) . 1_655
W8 O24 W6 148.8(5) . .
W8 O24 K2 102.7(3) . .
W6 O24 K2 106.1(3) . .
W7 O25 K5 146.7(4) . 2_667
W8 O26 W7 119.3(4) . .
W8 O26 K2 104.4(3) . .
W7 O26 K2 99.0(3) . .
W7 O27 W9 122.0(4) . .
W7 O27 K4 95.1(3) . .
W9 O27 K4 110.5(4) . .
As1 O28 W7 134.8(4) . .
As1 O28 W9 114.9(4) . .
W7 O28 W9 94.3(3) . .
As1 O28 W8 119.5(4) . .
W7 O28 W8 91.2(3) . .
W9 O28 W8 92.0(3) . .
W8 O29 K7 133.7(5) . .
W8 O30 W9 121.1(4) . .
W8 O31 K8 130.4(5) . .
W8 O31 Er2 122.0(4) . .
K8 O31 Er2 98.9(3) . .
W9 O32 K3 169.9(5) . .
W9 O32 K6 105.5(4) . .
K3 O32 K6 82.1(3) . .
W9 O33 Er1 141.4(4) . .
W9 O33 Er2 121.7(4) . .
Er1 O33 Er2 95.3(3) . .
C1 O34 Er2 142.2(9) . .
C1 O34 Er1 117.4(9) . .
Er2 O34 Er1 99.2(3) . .
C1 O34 K8 76.7(8) . .
Er2 O34 K8 71.6(2) . .
Er1 O34 K8 158.5(3) . .
C1 O35 K8 109.6(9) . .
C1 O35 K3 124.3(9) . 1_655
K8 O35 K3 72.3(3) . 1_655
C2 O36 Er1 107.7(7) . .
C3 O37 Er1 118.5(7) . 2_656
C3 O37 Er1 118.4(7) . .
Er1 O37 Er1 102.7(3) 2_656 .
C3 O37 Er2 113.5(7) . 2_656
Er1 O37 Er2 98.0(3) 2_656 2_656
Er1 O37 Er2 102.8(3) . 2_656
C4 O38 Er2 124.5(8) . 2_656
C4 O39 K3 120.9(9) . 2_656
C5 O40 Er2 115.8(9) . .
C6 O42 K8 142.5(10) . .
C6 O42 Er2 103.1(8) . .
K8 O42 Er2 106.7(4) . .
C7 O43 Er1 117.2(8) . 2_656
C7 O43 Er2 119.4(8) . .
Er1 O43 Er2 111.3(4) 2_656 .
C8 O44 Er1 119.5(8) . 2_656
C8 O44 K6 87.2(8) . 2_656
Er1 O44 K6 136.0(4) 2_656 2_656
C8 O45 K6 94.8(9) . 2_656
O35 C1 O34 125.4(13) . .
O35 C1 C2 119.6(12) . .
O34 C1 C2 114.2(12) . .
O35 C1 K8 50.0(7) . .
O34 C1 K8 81.4(8) . .
C2 C1 K8 159.1(9) . .
O36 C2 C1 110.5(10) . .
O36 C2 C3 106.9(11) . .
C1 C2 C3 106.4(10) . .
O36 C2 H2 111.0 . .
C1 C2 H2 111.0 . .
C3 C2 H2 111.0 . .
O37 C3 C4 114.6(11) . .
O37 C3 C2 108.5(10) . .
C4 C3 C2 107.9(10) . .
O37 C3 H3 108.6 . .
C4 C3 H3 108.6 . .
C2 C3 H3 108.6 . .
O39 C4 O38 124.3(13) . .
O39 C4 C3 119.5(12) . .
O38 C4 C3 116.2(11) . .
O40 C5 O41 124.5(15) . .
O40 C5 C6 117.5(14) . .
O41 C5 C6 117.9(15) . .
O42 C6 C7 108.8(12) . .
O42 C6 C5 105.5(11) . .
C7 C6 C5 108.0(12) . .
O42 C6 K8 21.2(6) . .
C7 C6 K8 128.0(9) . .
C5 C6 K8 103.3(9) . .
O42 C6 H6 111.4 . .
C7 C6 H6 111.4 . .
C5 C6 H6 111.4 . .
K8 C6 H6 93.5 . .
O43 C7 C6 109.4(11) . .
O43 C7 C8 111.4(12) . .
C6 C7 C8 110.8(11) . .
O43 C7 H7 108.4 . .
C6 C7 H7 108.4 . .
C8 C7 H7 108.4 . .
O45 C8 O44 124.3(13) . .
O45 C8 C7 120.4(14) . .
O44 C8 C7 115.2(13) . .
O45 C8 K6 62.5(8) . 2_656
O44 C8 K6 69.0(7) . 2_656
C7 C8 K6 153.9(9) . 2_656
K5 O1W K7 85.4(3) . .
K5 O1W K5 75.4(3) . 2_667
K7 O1W K5 160.8(4) . 2_667
K3 O3W K6 83.5(4) . .
K7 O4W K4 166.3(6) 2_667 .
K7 O4W K5 74.4(4) 2_667 2_667
K4 O4W K5 94.2(4) . 2_667
K5 O5W K5 78.5(4) 2_667 .
K7 O8W K5 78.8(5) . .
K3 O11W K8 66.4(8) . 1_455
K5 O14W K7 81.3(7) . .

loop_
_geom_bond_atom_site_label_1
_geom_bond_atom_site_label_2
_geom_bond_distance
_geom_bond_site_symmetry_2
W1 O1 1.708(10) .
W1 O4 1.772(8) .
W1 O2 1.903(8) .
W1 O5 1.975(8) .
W1 O3 2.029(8) .
W1 O6 2.337(8) .
W1 K6 3.875(5) .
W2 O7 1.714(9) .
W2 O9 1.739(9) .
W2 O10 1.923(9) .
W2 O2 1.957(9) .
W2 O8 2.102(8) .
W2 O6 2.309(8) .
W2 K1 3.8280(6) .
W3 O11 1.718(9) .
W3 O8 1.858(8) .
W3 O3 1.873(8) .
W3 O12 1.920(9) .
W3 O13 1.968(8) .
W3 O6 2.351(8) .
W3 K1 3.7089(6) .
W3 K4 3.944(4) .
W3 K4 4.057(4) 2_657
W4 O14 1.736(9) .
W4 O15 1.742(9) .
W4 O10 1.912(9) .
W4 O17 1.970(9) .
W4 O16 2.146(8) .
W4 O18 2.289(8) .
W4 K6 3.759(4) 1_655
W4 K1 4.0132(6) .
W4 K3 4.016(4) 1_655
W5 O19 1.719(8) .
W5 O16 1.828(8) .
W5 O12 1.900(9) .
W5 O20 1.901(9) .
W5 O21 1.966(8) .
W5 O18 2.372(8) .
W5 K2 3.7678(6) .
W5 K1 3.8550(6) .
W6 O22 1.710(10) .
W6 O23 1.815(9) .
W6 O17 1.909(8) .
W6 O24 1.956(8) .
W6 O20 2.010(8) .
W6 O18 2.354(9) .
W6 K8 3.468(4) .
W6 K2 3.9456(6) .
W6 K3 3.964(4) 1_655
W7 O25 1.714(8) .
W7 O13 1.861(9) .
W7 O21 1.879(8) .
W7 O27 1.913(8) .
W7 O26 1.971(9) .
W7 O28 2.306(7) .
W7 K4 3.546(4) .
W7 K2 3.7235(6) .
W8 O29 1.704(10) .
W8 O24 1.889(8) .
W8 O26 1.910(8) .
W8 O30 1.918(9) .
W8 O31 1.927(9) .
W8 O28 2.382(8) .
W8 K8 3.812(4) .
W8 K2 3.8163(6) .
W9 O32 1.714(9) .
W9 O33 1.815(8) .
W9 O5 1.875(9) .
W9 O27 1.989(8) .
W9 O30 1.990(9) .
W9 O28 2.349(8) .
W9 K6 3.863(5) .
W9 K4 3.982(4) .
Er1 O4 2.209(8) .
Er1 O43 2.257(9) 2_656
Er1 O44 2.309(9) 2_656
Er1 O37 2.341(8) 2_656
Er1 O36 2.388(9) .
Er1 O37 2.393(8) .
Er1 O33 2.402(8) .
Er1 O34 2.440(9) .
Er1 Er2 3.6100(9) .
Er1 Er1 3.6958(11) 2_656
Er1 Er2 3.7787(8) 2_656
Er2 O38 2.249(9) 2_656
Er2 O31 2.275(9) .
Er2 O34 2.299(8) .
Er2 O43 2.320(9) .
Er2 O40 2.329(10) .
Er2 O37 2.442(8) 2_656
Er2 O42 2.482(10) .
Er2 O33 2.483(8) .
Er2 K8 3.452(4) .
Er2 Er1 3.7787(8) 2_656
As1 O28 1.780(7) .
As1 O18 1.799(8) .
As1 O6 1.802(8) .
K1 O8 2.742(8) 2_757
K1 O8 2.742(8) .
K1 O10 2.893(8) 2_757
K1 O10 2.893(8) .
K1 O12 2.936(8) 2_757
K1 O12 2.936(8) .
K1 O16 2.991(9) 2_757
K1 O16 2.991(9) .
K1 W3 3.7089(6) 2_757
K1 W2 3.8280(6) 2_757
K2 O21 2.766(9) 2_767
K2 O21 2.766(9) .
K2 O20 2.862(8) 2_767
K2 O20 2.862(8) .
K2 O26 2.864(9) 2_767
K2 O26 2.864(9) .
K2 O24 2.927(8) 2_767
K2 O24 2.927(8) .
K2 W7 3.7235(6) 2_767
K2 W5 3.7678(6) 2_767
K3 O23 2.764(9) 1_455
K3 O39 2.805(12) 2_656
K3 O3W 2.806(15) .
K3 O15 2.839(11) 1_455
K3 O35 2.936(12) 1_455
K3 O11W 2.99(4) .
K3 O32 3.034(10) .
K3 K8 3.343(5) 1_455
K3 W6 3.964(4) 1_455
K3 K6 3.984(7) .
K3 W4 4.016(4) 1_455
K4 O14 2.652(10) 1_455
K4 O11 2.661(11) 2_657
K4 O13 2.768(9) .
K4 O27 2.822(9) .
K4 O6W 2.945(16) 2_667
K4 O4W 2.984(15) .
K4 O3 3.143(9) .
K4 O5 3.182(9) .
K4 W3 4.057(4) 2_657
K5 O1W 2.669(11) .
K5 O25 2.716(9) 2_667
K5 O14W 2.77(3) .
K5 O22 2.825(10) 1_455
K5 O5W 2.858(16) 2_667
K5 O5W 2.917(15) .
K5 O8W 3.21(2) .
K5 O1W 3.256(12) 2_667
K5 O4W 3.368(17) 2_667
K5 K5 3.655(10) 2_667
K5 K7 3.852(7) .
K5 K4 4.660(7) 2_667
K6 O45 2.811(12) 2_656
K6 O7W 2.83(2) .
K6 O14 2.848(10) 1_455
K6 O44 2.951(10) 2_656
K6 O1 3.018(10) .
K6 O32 3.035(11) .
K6 O13W 3.08(3) .
K6 O5 3.088(10) .
K6 C8 3.158(14) 2_656
K6 O3W 3.163(15) .
K6 O15 3.190(10) 1_455
K6 W4 3.759(4) 1_455
K7 O12W 2.74(3) .
K7 O19 2.811(10) 2_767
K7 O7 2.841(11) 1_565
K7 O8W 2.84(2) .
K7 O29 2.926(11) .
K7 O4W 2.979(15) 2_667
K7 O1W 2.998(12) .
K7 O14W 3.13(3) .
K8 O42 1.789(10) .
K8 O23 1.891(10) .
K8 O9W 2.20(3) 1_655
K8 O31 2.269(10) .
K8 O35 2.724(12) .
K8 C6 3.007(14) .
K8 O11W 3.12(4) 1_655
K8 K3 3.343(5) 1_655
K8 C1 3.350(15) .
K8 O34 3.402(10) .
O7 K7 2.841(11) 1_545
O11 K4 2.661(10) 2_657
O14 K4 2.652(10) 1_655
O14 K6 2.848(10) 1_655
O15 K3 2.839(11) 1_655
O15 K6 3.190(10) 1_655
O19 K7 2.811(10) 2_767
O22 K5 2.825(10) 1_655
O23 K3 2.764(9) 1_655
O25 K5 2.716(9) 2_667
O34 C1 1.283(15) .
O35 C1 1.239(18) .
O35 K3 2.936(12) 1_655
O36 C2 1.419(16) .
O37 C3 1.411(14) .
O37 Er1 2.341(8) 2_656
O37 Er2 2.442(8) 2_656
O38 C4 1.285(16) .
O38 Er2 2.249(9) 2_656
O39 C4 1.222(16) .
O39 K3 2.805(12) 2_656
O40 C5 1.252(18) .
O41 C5 1.26(2) .
O42 C6 1.384(17) .
O43 C7 1.383(17) .
O43 Er1 2.257(9) 2_656
O44 C8 1.275(17) .
O44 Er1 2.309(9) 2_656
O44 K6 2.951(10) 2_656
O45 C8 1.221(18) .
O45 K6 2.811(12) 2_656
C1 C2 1.516(19) .
C2 C3 1.539(17) .
C2 H2 0.9800 .
C3 C4 1.531(18) .
C3 H3 0.9800 .
C5 C6 1.54(2) .
C6 C7 1.531(19) .
C6 H6 0.9800 .
C7 C8 1.534(19) .
C7 H7 0.9800 .
C8 K6 3.158(14) 2_656
O1W K5 3.256(12) 2_667
O4W K7 2.979(15) 2_667
O4W K5 3.368(16) 2_667
O5W K5 2.858(16) 2_667
O6W K4 2.945(16) 2_667
O9W K8 2.20(3) 1_455
O11W K8 3.12(4) 1_455
